data_2006822
loop_
_publ_author_name
'Blackburn, Anthony C.'
'Fitzgerald, Lawrence J.'
'Gerkin, Roger E.'

_publ_section_title
;
 1,4,5,8-Naphthalenetetracarboxylic Acid Cyclic 1,8-Anhydride
 Bis(dimethyl sulfoxide) Solvate and 1,4,5,8-Naphthalenetetracarboxylic
 1,8:4,5-Dianhydride
;
_journal_issue 12
_journal_name_full 'Acta Crystallographica Section C'
_journal_page_first 1991
_journal_page_last 1995
_journal_paper_doi 10.1107/S0108270197011712
_journal_volume 53
_journal_year 1997
_chemical_formula_iupac 'C14 H6 O7 , 2C2 H6 O1 S1'
_chemical_formula_moiety 'C14 H6 O7,2(C2 H6 O1 S1)'
_chemical_formula_sum 'C18 H18 O9 S2'
_chemical_formula_weight 442.47
_chemical_name_common
;1,4,5,8-naphthalenetetracarboxylic acid cyclic 1,8-anhydride . 2 dimethyl
sulfoxide
;
_chemical_name_systematic ' ?'
_space_group_IT_number 2
_symmetry_cell_setting triclinic
_symmetry_space_group_name_Hall '-P 1'
_symmetry_space_group_name_H-M 'P -1'
_cell_angle_alpha 106.94(2)
_cell_angle_beta 101.90(2)
_cell_angle_gamma 96.50(2)
_cell_formula_units_Z 2
_cell_length_a 8.584(2)
_cell_length_b 8.893(2)
_cell_length_c 13.851(3)
_cell_measurement_reflns_used 25
_cell_measurement_temperature 296
_cell_measurement_theta_max 17.2
_cell_measurement_theta_min 13.2
_cell_volume 972.6(4)
_computing_cell_refinement 'MSC/AFC Diffractometer Control Software'
_computing_data_collection
;MSC/AFC Diffractometer Control Software (Molecular Structure Corporation,
 1988)
;
_computing_data_reduction 'TEXSAN (Molecular Structure Corporation, 1989)'
_computing_molecular_graphics 'ORTEPII (Johnson, 1976)'
_computing_publication_material TEXSAN
_computing_structure_refinement TEXSAN
_computing_structure_solution 'SHELXS86 (Sheldrick, 1985)'
_diffrn_ambient_temperature 296
_diffrn_measurement_device_type AFC5S
_diffrn_measurement_method '\w scans '
_diffrn_radiation_monochromator graphite
_diffrn_radiation_source 'X-ray tube'
_diffrn_radiation_type MoK\a
_diffrn_radiation_wavelength 0.70930
_diffrn_reflns_av_R_equivalents 0.015
_diffrn_reflns_limit_h_max 11
_diffrn_reflns_limit_h_min 0
_diffrn_reflns_limit_k_max 11
_diffrn_reflns_limit_k_min -11
_diffrn_reflns_limit_l_max 17
_diffrn_reflns_limit_l_min -18
_diffrn_reflns_number 4796
_diffrn_reflns_theta_max 27.5
_diffrn_reflns_theta_min 2.0
_diffrn_standards_decay_% 2.8
_diffrn_standards_interval_count 150
_diffrn_standards_number 6
_exptl_absorpt_coefficient_mu 0.309
_exptl_absorpt_correction_type none
_exptl_crystal_colour colorless
_exptl_crystal_density_diffrn 1.511
_exptl_crystal_density_meas ?
_exptl_crystal_description 'cut rod'
_exptl_crystal_F_000 460
_exptl_crystal_size_max 0.34
_exptl_crystal_size_mid 0.34
_exptl_crystal_size_min 0.23
_refine_diff_density_max 0.25
_refine_diff_density_min -0.30
_refine_ls_extinction_coef 12E-7(1)
_refine_ls_extinction_method 'Zachariasen (1963,1968)'
_refine_ls_goodness_of_fit_ref 2.09
_refine_ls_matrix_type full
_refine_ls_number_parameters 281
_refine_ls_number_reflns 2959
_refine_ls_R_factor_gt 0.052
_refine_ls_shift/su_max 0.01
_refine_ls_structure_factor_coef F
_refine_ls_weighting_details w=1/\s(F^2^)
_refine_ls_weighting_scheme calc
_refine_ls_wR_factor_ref 0.040
_reflns_number_gt 2959
_reflns_number_total 4495
_reflns_threshold_expression 'I > \s(I)'
_cod_data_source_file fr1073.cif
_cod_data_source_block I
_cod_depositor_comments
;
The following automatic conversions were performed:
'_symmetry_cell_setting' value 'Triclinic' changed to 'triclinic'
according to '/home/saulius/struct/CIF-dictionaries/cif_core.dic'
dictionary named 'cif_core.dic' version 2.4.1 from 2010-06-29.

Automatic conversion script
Id: cif_fix_enum 1527 2010-12-29 10:47:43Z saulius 

The following automatic conversions were performed:

'_atom_site_adp_type' tag value 'Uij' was replaced with 'Uani' value
30 times.

Automatic conversion script
Id: cif_fix_values 1646 2011-03-28 12:23:43Z adriana 

The following automatic conversions were performed:

'_symmetry_cell_setting' value 'Triclinic' changed to 'triclinic'
according to /home/saulius/struct/CIF-dictionaries/cif_core.dic
dictionary named 'cif_core.dic' version 2.4.1 from 2010-06-29.

Automatic conversion script
Id: cif_fix_values 1715 2011-07-08 13:25:40Z adriana 

The following automatic conversions were performed:

'_exptl_crystal_density_meas' value 'none' was changed to '?' - the
value is perceived as not measured.

Automatic conversion script
Id: cif_fix_values 3008 2015-01-20 13:52:24Z robertas 

The following automatic conversions were performed:

'_refine_ls_weighting_scheme' value 'w=1/\s(F^2^)' was changed to
'calc'. New tag '_refine_ls_weighting_details' was created. The value
of the new tag was set to 'w=1/\s(F^2^)'.

Automatic conversion script
Id: cif_fix_values 3143 2015-03-26 13:38:13Z robertas 
;
_cod_database_code 2006822

loop_
_symmetry_equiv_pos_as_xyz
x,y,z
-x,-y,-z

loop_
_atom_site_label
_atom_site_fract_x
_atom_site_fract_y
_atom_site_fract_z
_atom_site_U_iso_or_equiv
_atom_site_adp_type
_atom_site_calc_flag
_atom_site_calc_attached_atom
_atom_site_occupancy
S1 .27627(10) .93950(10) .69186(6) .0606(3) Uani ? ? 1
S2A .8731(2) .7154(2) .56790(10) .0622(6) Uani ? ? .514(3)
S2B .7260(3) .6985(2) .54950(10) .0680(7) Uani ? ? .486
O1 1.4943(3) 1.4967(3) 1.2694(2) .0699(7) Uani ? ? 1
O2 1.2978(3) 1.6136(2) 1.31790(10) .0550(6) Uani ? ? 1
O3 1.1053(3) 1.7204(2) 1.3783(2) .0697(7) Uani ? ? 1
O4 .8251(2) 1.1488(2) .80320(10) .0528(6) Uani ? ? 1
O5 .9447(3) .9527(2) .8351(2) .0542(7) Uani ? ? 1
O6 .6303(2) 1.0854(2) .9365(2) .0523(6) Uani ? ? 1
O7 .5527(2) 1.2947(2) .8937(2) .0559(6) Uani ? ? 1
O8 .2961(2) 1.1115(2) .7575(2) .0611(7) Uani ? ? 1
O9 .8088(3) .7331(3) .6577(2) .0970(9) Uani ? ? 1
C1 1.2345(3) 1.3978(3) 1.1512(2) .0376(8) Uani ? ? 1
C2 1.2845(3) 1.2826(3) 1.0819(2) .0455(8) Uani ? ? 1
C3 1.1750(3) 1.1837(3) .9906(2) .0424(8) Uani ? ? 1
C4 1.0154(3) 1.1999(3) .9667(2) .0356(7) Uani ? ? 1
C5 .7928(3) 1.3425(3) 1.0249(2) .0366(7) Uani ? ? 1
C6 .7536(3) 1.4670(3) 1.0961(2) .0448(8) Uani ? ? 1
C7 .8670(4) 1.5628(3) 1.1870(2) .0468(9) Uani ? ? 1
C8 1.0220(3) 1.5348(3) 1.2061(2) .0399(8) Uani ? ? 1
C9 1.0712(3) 1.4169(3) 1.1319(2) .0340(7) Uani ? ? 1
C10 .9566(3) 1.3166(3) 1.0384(2) .0330(7) Uani ? ? 1
C11 1.3535(4) 1.5013(3) 1.2467(2) .0495(9) Uani ? ? 1
C12 1.1378(4) 1.6309(3) 1.3053(2) .0495(9) Uani ? ? 1
C13 .9147(3) 1.0979(3) .8598(2) .0377(8) Uani ? ? 1
C14 .6529(3) 1.2258(3) .9457(2) .0406(8) Uani ? ? 1
C15 .4624(5) .9166(5) .6580(3) .105(2) Uani ? ? 1
C16 .2912(4) .8270(3) .7787(3) .0710(10) Uani ? ? 1
C17 .7797(5) .5441(4) .4723(3) .104(2) Uani ? ? 1
C18 .8054(6) .8544(4) .5095(3) .114(2) Uani ? ? 1
H2 1.3977 1.2694 1.0963 .0545 Uiso ? ? 1
H3 1.2123 1.1004 .9421 .0508 Uiso ? ? 1
H4 .886(4) .883(4) .768(3) .100(10) Uiso ? ? 1
H5 .449(5) 1.205(4) .841(3) .14(2) Uiso ? ? 1
H6 .6434 1.4887 1.0825 .0537 Uiso ? ? 1
H7 .8359 1.6497 1.2369 .0561 Uiso ? ? 1
H8 .4851 .9883 .6189 .1252 Uiso ? ? 1
H9 .4551 .8059 .6151 .1252 Uiso ? ? 1
H10 .5495 .9428 .7215 .1252 Uiso ? ? 1
H11 .3794 .8830 .8407 .0847 Uiso ? ? 1
H12 .3133 .7217 .7442 .0847 Uiso ? ? 1
H13 .1893 .8140 .7990 .0847 Uiso ? ? 1
H14A .6679 .5524 .4442 .1240 Uiso ? ? .5
H14B .7019 .5065 .4041 .1240 Uiso ? ? .5
H15A .8367 .5261 .4167 .1240 Uiso ? ? .5
H15B .8876 .5773 .4640 .1240 Uiso ? ? .5
H16A .7805 .4554 .5002 .1240 Uiso ? ? .5
H16B .7818 .4584 .5030 .1240 Uiso ? ? .5
H17A .8743 .8717 .4642 .1358 Uiso ? ? .5
H17B .9096 .8365 .4947 .1358 Uiso ? ? .5
H18A .6934 .8117 .4674 .1358 Uiso ? ? .5
H18B .7300 .8549 .4460 .1358 Uiso ? ? .5
H19A .8094 .9546 .5632 .1358 Uiso ? ? .5
H19B .8196 .9558 .5644 .1358 Uiso ? ? .5

loop_
_atom_site_aniso_label
_atom_site_aniso_U_11
_atom_site_aniso_U_22
_atom_site_aniso_U_33
_atom_site_aniso_U_12
_atom_site_aniso_U_13
_atom_site_aniso_U_23
S1 .0520(5) .0642(5) .0542(5) .0060(4) .0036(4) .0105(4)
S2A .0570(10) .0620(10) .0530(10) -.0023(9) .0041(9) .0072(8)
S2B .073(2) .0740(10) .0550(10) .0140(10) .0190(10) .0158(10)
O1 .0460(10) .084(2) .0620(10) .0100(10) -.0090(10) .0130(10)
O2 .0600(10) .0500(10) .0410(10) .0060(10) -.0040(10) .0073(10)
O3 .094(2) .0610(10) .0430(10) .0170(10) .0160(10) .0000(10)
O4 .0570(10) .0520(10) .0450(10) .0050(10) .0020(10) .0190(10)
O5 .069(2) .0390(10) .0460(10) .0100(10) .0080(10) .0059(10)
O6 .0500(10) .0370(10) .0680(10) .0029(9) .0050(10) .0230(10)
O7 .0470(10) .0440(10) .0700(10) .0120(10) -.0060(10) .0200(10)
O8 .0530(10) .0490(10) .0730(10) .0110(10) -.0020(10) .0170(10)
O9 .173(3) .061(2) .0380(10) -.008(2) .019(2) .0030(10)
C1 .040(2) .038(2) .0340(10) .0040(10) .0040(10) .0150(10)
C2 .035(2) .055(2) .046(2) .0100(10) .0070(10) .0190(10)
C3 .046(2) .044(2) .039(2) .0150(10) .0160(10) .0120(10)
C4 .042(2) .0340(10) .0340(10) .0060(10) .0100(10) .0150(10)
C5 .040(2) .0340(10) .040(2) .0090(10) .0100(10) .0180(10)
C6 .043(2) .039(2) .056(2) .0150(10) .0140(10) .0180(10)
C7 .060(2) .034(2) .050(2) .0170(10) .020(2) .0110(10)
C8 .050(2) .0310(10) .039(2) .0070(10) .0100(10) .0140(10)
C9 .041(2) .0310(10) .0340(10) .0070(10) .0090(10) .0170(10)
C10 .0380(10) .0300(10) .0350(10) .0060(10) .0100(10) .0170(10)
C11 .054(2) .047(2) .045(2) .006(2) .003(2) .0180(10)
C12 .066(2) .040(2) .042(2) .008(2) .010(2) .0160(10)
C13 .040(2) .042(2) .0350(10) .0060(10) .0130(10) .0160(10)
C14 .038(2) .042(2) .045(2) .0110(10) .0120(10) .0160(10)
C15 .083(3) .112(3) .106(3) .011(3) .049(3) .001(3)
C16 .078(2) .049(2) .084(2) .017(2) .012(2) .024(2)
C17 .161(4) .079(3) .051(2) .028(3) .000(3) .007(2)
C18 .184(5) .089(3) .110(3) .053(3) .073(3) .059(3)

loop_
_atom_type_symbol
_atom_type_scat_dispersion_real
_atom_type_scat_dispersion_imag
_atom_type_scat_source
H 0 0 'Stewart, Davidson and Simpson (1965)'
C .002 .002 'Cromer and Waber (1974)'
O .008 .006 'Cromer and Waber (1974)'

loop_
_geom_angle_atom_site_label_1
_geom_angle_atom_site_label_2
_geom_angle_atom_site_label_3
_geom_angle
_geom_angle_publ_flag
O8 S1 C15 106.5(2) yes
O8 S1 C16 106.50(10) yes
C15 S1 C16 97.7(2) yes
O9 S2A C17 110.8(2) yes
O9 S2A C18 107.5(2) yes
C17 S2A C18 99.9(2) yes
O9 S2B C17 111.9(2) yes
O9 S2B C18 107.0(2) yes
C17 S2B C18 100.9(2) yes
C11 O2 C12 124.0(2) yes
C13 O5 H4 115(2) no
C14 O7 H5 109.0(10) no
C2 C1 C9 120.5(2) no
C2 C1 C11 118.8(3) no
C9 C1 C11 120.7(2) no
C1 C2 C3 120.0(2) no
C1 C2 H2 120.0024 no
C3 C2 H2 119.9509 no
C2 C3 C4 121.8(2) no
C2 C3 H3 119.1218 no
C4 C3 H3 119.1181 no
C3 C4 C10 120.1(2) no
C3 C4 C13 116.2(2) yes
C10 C4 C13 123.6(2) yes
C6 C5 C10 120.3(2) no
C6 C5 C14 115.8(2) yes
C10 C5 C14 123.2(2) yes
C5 C6 C7 121.6(3) no
C5 C6 H6 119.2021 no
C7 C6 H6 119.1862 no
C6 C7 C8 119.7(3) no
C6 C7 H7 120.1628 no
C8 C7 H7 120.1775 no
C7 C8 C9 120.8(2) no
C7 C8 C12 119.0(3) no
C9 C8 C12 120.2(3) no
C1 C9 C8 119.3(2) no
C1 C9 C10 120.3(2) no
C8 C9 C10 120.3(2) no
C4 C10 C5 125.9(2) yes
C4 C10 C9 117.2(2) no
C5 C10 C9 116.9(2) no
O1 C11 O2 116.6(3) yes
O1 C11 C1 125.9(3) yes
O2 C11 C1 117.5(3) yes
O2 C12 O3 116.2(3) yes
O2 C12 C8 117.9(3) yes
O3 C12 C8 125.8(3) yes
O4 C13 O5 125.0(2) yes
O4 C13 C4 123.2(2) yes
O5 C13 C4 111.6(2) yes
O6 C14 O7 124.6(3) yes
O6 C14 C5 122.2(2) yes
O7 C14 C5 113.0(2) yes
S1 C15 H8 109.4729 no
S1 C15 H9 109.4398 no
S1 C15 H10 109.4215 no
H8 C15 H9 109.5357 no
H8 C15 H10 109.5030 no
H9 C15 H10 109.4543 no
S1 C16 H11 109.4404 no
S1 C16 H12 109.3934 no
S1 C16 H13 109.4509 no
H11 C16 H12 109.4778 no
H11 C16 H13 109.5654 no
H12 C16 H13 109.4992 no
S2A C17 H14A 109.2837 no
S2A C17 H15A 109.2443 no
S2A C17 H16A 109.5125 no
S2B C17 H14B 109.3355 no
S2B C17 H15B 109.2358 no
S2B C17 H16B 109.5530 no
H14A C17 H15A 109.3389 no
H14A C17 H16A 109.7565 no
H14B C17 H15B 109.3004 no
H14B C17 H16B 109.7778 no
H15A C17 H16A 109.6893 no
H15B C17 H16B 109.6227 no
S2A C18 H17A 109.3402 no
S2A C18 H18A 109.1027 no
S2A C18 H19A 109.6547 no
S2B C18 H17B 109.2155 no
S2B C18 H18B 109.0753 no
S2B C18 H19B 109.5551 no
H17A C18 H18A 109.1358 no
H17A C18 H19A 109.9707 no
H17B C18 H18B 109.2444 no
H17B C18 H19B 109.9697 no
H18A C18 H19A 109.6182 no
H18B C18 H19B 109.7619 no

loop_
_geom_bond_atom_site_label_1
_geom_bond_atom_site_label_2
_geom_bond_site_symmetry_1
_geom_bond_site_symmetry_2
_geom_bond_distance
_geom_bond_publ_flag
S1 O8 ? ? 1.504(2) yes
S1 C15 ? ? 1.772(4) yes
S1 C16 ? ? 1.770(3) yes
S2A S2B ? ? 1.218(2) no
S2A O9 ? ? 1.437(3) yes
S2A C17 ? ? 1.681(4) yes
S2A C18 ? ? 1.752(4) yes
S2B O9 ? ? 1.445(3) yes
S2B C17 ? ? 1.654(4) yes
S2B C18 ? ? 1.755(4) yes
O1 C11 ? ? 1.193(3) yes
O2 C11 ? ? 1.388(3) yes
O2 C12 ? ? 1.380(3) yes
O3 C12 ? ? 1.196(3) yes
O4 C13 ? ? 1.204(3) yes
O5 C13 ? ? 1.306(3) yes
O5 H4 ? ? .95(3) no
O6 C14 ? ? 1.206(3) yes
O7 C14 ? ? 1.324(3) yes
O7 H5 ? ? 1.09(4) no
C1 C2 ? ? 1.361(3) no
C1 C9 ? ? 1.411(3) no
C1 C11 ? ? 1.470(4) yes
C2 C3 ? ? 1.389(3) no
C2 H2 ? ? .9779 no
C3 C4 ? ? 1.376(3) no
C3 H3 ? ? .9779 no
C4 C10 ? ? 1.429(3) no
C4 C13 ? ? 1.508(3) yes
C5 C6 ? ? 1.377(3) no
C5 C10 ? ? 1.433(3) no
C5 C14 ? ? 1.495(3) yes
C6 C7 ? ? 1.392(4) no
C6 H6 ? ? .9780 no
C7 C8 ? ? 1.368(4) no
C7 H7 ? ? .9781 no
C8 C9 ? ? 1.410(3) no
C8 C12 ? ? 1.472(4) yes
C9 C10 ? ? 1.430(3) no
C15 H8 ? ? .9772 no
C15 H9 ? ? .9779 no
C15 H10 ? ? .9783 no
C16 H11 ? ? .9775 no
C16 H12 ? ? .9784 no
C16 H13 ? ? .9772 no
C17 H14A ? ? .9784 no
C17 H14B ? ? .9780 no
C17 H15A ? ? .9791 no
C17 H15B ? ? .9800 no
C17 H16A ? ? .9742 no
C17 H16B ? ? .9742 no
C18 H17A ? ? .9779 no
C18 H17B ? ? .9783 no
C18 H18A ? ? .9820 no
C18 H18B ? ? .9804 no
C18 H19A ? ? .9721 no
C18 H19B ? ? .9719 no

loop_
_geom_hbond_atom_site_label_D
_geom_hbond_atom_site_label_H
_geom_hbond_atom_site_label_A
_geom_hbond_site_symmetry_A
_geom_hbond_distance_DH
_geom_hbond_distance_HA
_geom_hbond_distance_DA
_geom_hbond_angle_DHA
_geom_hbond_publ_flag
O5 H4 O9 ? 0.95(3) 1.66(3) 2.592(3) 167(3) yes
O7 H5 O8 ? 1.09(4) 1.53(4) 2.598(2) 166(3) yes
C6 H6 O7 2_687 0.98 2.69 3.559(3) 148 yes
C7 H7 O8 2_687 0.98 2.50 3.318(3) 140 yes
C15 H10 O4 ? 0.98 2.63 3.397(4) 135 yes
C16 H11 O6 ? 0.98 2.48 3.386(4) 153 yes
C16 H12 O1 2_777 0.98 2.67 3.565(4) 151 yes
C16 H13 O5 1_455 0.98 2.61 3.451(4) 144 yes
C17 H14A O1 1_444 0.98 2.44 3.212(4) 135 yes
C17 H14B O1 1_444 0.98 2.28 3.212(4) 161 yes
C18 H17B O3 1_544 0.98 2.65 3.566(5) 156 yes
